data_7030461
loop_
_publ_author_name
'Shah, Hakikulla H.'
'Al-Balushi, Rayya A'
'Al-Suti, Mohammed K'
'Khan, Muhammad S.'
'Marken, Frank'
'Sudlow, Anna L.'
'Kociok-K\"ohn, Gabriele'
'Woodall, Christopher H.'
'Raithby, Paul R.'
'Molloy, Kieran C.'

_publ_section_title
;
 New di-ferrocenyl-ethynylpyridinyl triphenylphosphine copper halide
 complexes and related di-ferricenyl electro-crystallized materials.
;
_journal_issue 25
_journal_name_full 'Dalton transactions (Cambridge, England : 2003)'
_journal_page_first 9497
_journal_page_last 9507
_journal_paper_doi 10.1039/c3dt52914b
_journal_volume 43
_journal_year 2014
_chemical_absolute_configuration unk
_chemical_formula_moiety '2(C70 H56 Cl2 Cu2 Fe2 N2 P2), C H2 Cl2'
_chemical_formula_sum 'C141 H114 Cl6 Cu4 Fe4 N4 P4'
_chemical_formula_weight 2678.5
_chemical_name_systematic
;
 ?
;
_space_group_IT_number 19
_symmetry_cell_setting orthorhombic
_symmetry_Int_Tables_number 19
_symmetry_space_group_name_Hall 'P 2ac 2ab'
_symmetry_space_group_name_H-M 'P 21 21 21'
_atom_sites_solution_hydrogens geom
_atom_sites_solution_primary direct
_atom_sites_solution_secondary difmap
_audit_creation_date 2014-04-28T12:36:55-00:00
_audit_creation_method 'WinGX routine CIF_UPDATE'
_cell_angle_alpha 90
_cell_angle_beta 90
_cell_angle_gamma 90
_cell_formula_units_Z 2
_cell_length_a 10.9453(2)
_cell_length_b 20.3553(4)
_cell_length_c 27.9598(7)
_cell_measurement_reflns_used 112109
_cell_measurement_temperature 150(2)
_cell_measurement_theta_max 26.373
_cell_measurement_theta_min 2.91
_cell_volume 6229.3(2)
_computing_cell_refinement 'HKL Scalepack (Otwinowski & Minor, 1997)'
_computing_data_collection 'Collect (Nonius BV, 1997-2000)'
_computing_data_reduction
;
 DENZO-SCALEPACK Z. Otwinowski and W. Minor, "
 Processing of X-ray Diffraction Data Collected in Oscillation Mode ",
 Methods in Enzymology, Volume 276: Macromolecular Crystallography,
 part A, p.307-326, 1997,C.W. Carter, Jr. & R. M. Sweet, Eds., Academic Press.
;
_computing_molecular_graphics 'ORTEP3 for Windows - Farrugia, L. J. J. Appl. Crystallogr. 1997, 30, 565'
_computing_publication_material
;
 'WinGX publication routines, Farrugia,
 L. J., J. Appl. Crystallogr., 1999, 32, 837-838
;
_computing_structure_refinement 'SHELXL-2013 (Sheldrick, 2013)'
_computing_structure_solution
;
 SIR97- Altomare A., Burla M.C., Camalli M., Cascarano G.L., Giacovazzo C. ,
 Guagliardi A., Moliterni A.G.G., Polidori G.,Spagna R.
 (1999) J. Appl. Cryst. 32, 115-119
;
_diffrn_ambient_temperature 150(2)
_diffrn_measured_fraction_theta_full 0.923
_diffrn_measured_fraction_theta_max 0.979
_diffrn_measurement_device_type 'Nonius Kappa CCD'
_diffrn_measurement_method '556 9.8 degree images with \w scans'
_diffrn_radiation_monochromator graphite
_diffrn_radiation_type MoK\a
_diffrn_radiation_wavelength 0.71073
_diffrn_reflns_av_R_equivalents 0.0956
_diffrn_reflns_av_unetI/netI 0.0858
_diffrn_reflns_Laue_measured_fraction_full 0.923
_diffrn_reflns_Laue_measured_fraction_max 0.979
_diffrn_reflns_limit_h_max 12
_diffrn_reflns_limit_h_min -9
_diffrn_reflns_limit_k_max 23
_diffrn_reflns_limit_k_min -23
_diffrn_reflns_limit_l_max 32
_diffrn_reflns_limit_l_min -32
_diffrn_reflns_number 32433
_diffrn_reflns_point_group_measured_fraction_full 0.927
_diffrn_reflns_point_group_measured_fraction_max 0.984
_diffrn_reflns_theta_full 25.242
_diffrn_reflns_theta_max 24.712
_diffrn_reflns_theta_min 5.138
_diffrn_standards_decay_% 0
_diffrn_standards_number 0
_exptl_absorpt_coefficient_mu 1.354
_exptl_absorpt_correction_T_max 0.9354
_exptl_absorpt_correction_T_min 0.4973
_exptl_absorpt_correction_type multi-scan
_exptl_absorpt_process_details
;
        multi-scan from symmetry-related measurements
        Sortav (Blessing 1995)
;
_exptl_crystal_colour 'brown, orange'
_exptl_crystal_density_diffrn 1.428
_exptl_crystal_density_method 'not measured'
_exptl_crystal_description plate
_exptl_crystal_F_000 2740
_exptl_crystal_size_max 0.6
_exptl_crystal_size_mid 0.25
_exptl_crystal_size_min 0.05
_refine_diff_density_max 1.963
_refine_diff_density_min -1.186
_refine_diff_density_rms 0.15
_refine_ls_abs_structure_details
;
 Refined as an inversion twin.
;
_refine_ls_abs_structure_Flack 0.49(5)
_refine_ls_extinction_method none
_refine_ls_goodness_of_fit_ref 1.02
_refine_ls_hydrogen_treatment constr
_refine_ls_matrix_type full
_refine_ls_number_parameters 736
_refine_ls_number_reflns 10327
_refine_ls_number_restraints 2
_refine_ls_restrained_S_all 1.02
_refine_ls_R_factor_all 0.1276
_refine_ls_R_factor_gt 0.0985
_refine_ls_shift/su_max 0.04
_refine_ls_shift/su_mean 0.006
_refine_ls_structure_factor_coef Fsqd
_refine_ls_weighting_details 'w=1/[\s^2^(Fo^2^)+(0.1666P)^2^+32.9581P] where P=(Fo^2^+2Fc^2^)/3'
_refine_ls_weighting_scheme calc
_refine_ls_wR_factor_gt 0.2548
_refine_ls_wR_factor_ref 0.2793
_reflns_number_gt 7832
_reflns_number_total 10327
_reflns_threshold_expression 'I > 2\s(I)'
_cod_data_source_file c3dt52914b1.cif
_cod_data_source_block k12kcm48a
_cod_depositor_comments 'Adding full bibliography for 7030461--7030463.cif.'
_cod_database_code 7030461
_shelx_estimated_absorpt_t_min 0.497
_shelx_estimated_absorpt_t_max 0.935

loop_
_symmetry_equiv_pos_as_xyz
'x, y, z'
'-x+1/2, -y, z+1/2'
'x+1/2, -y+1/2, -z'
'-x, y+1/2, -z+1/2'

loop_
_atom_site_label
_atom_site_type_symbol
_atom_site_fract_x
_atom_site_fract_y
_atom_site_fract_z
_atom_site_U_iso_or_equiv
_atom_site_adp_type
_atom_site_occupancy
_atom_site_calc_flag
Cu1 Cu 0.65988(19) 0.71868(9) 0.74724(7) 0.0413(5) Uani 1 d
Cu2 Cu 0.83678(18) 0.61023(9) 0.75665(7) 0.0362(5) Uani 1 d
Cl1 Cl 0.8492(3) 0.71740(15) 0.79489(16) 0.0411(10) Uani 1 d
Cl2 Cl 0.6496(3) 0.61255(14) 0.70673(12) 0.0263(7) Uani 1 d
Fe1 Fe -0.1122(3) 0.80410(18) 0.94176(11) 0.0677(9) Uani 1 d
C1 C -0.247(2) 0.8676(14) 0.9188(13) 0.102(10) Uani 1 d
H1 H -0.329 0.856 0.9154 0.122 Uiso 1 calc
C2 C -0.150(3) 0.8602(10) 0.8815(10) 0.083(8) Uani 1 d
H2 H -0.1613 0.8452 0.8503 0.1 Uiso 1 calc
C3 C -0.037(3) 0.8807(12) 0.9029(10) 0.091(9) Uani 1 d
H3 H 0.0393 0.883 0.8882 0.109 Uiso 1 calc
C4 C -0.066(2) 0.897(3) 0.9522(10) 0.18(2) Uani 1 d
H4 H -0.0103 0.9082 0.976 0.215 Uiso 1 calc
C5 C -0.198(4) 0.8935(16) 0.9575(11) 0.132(14) Uani 1 d
H5 H -0.2408 0.9074 0.9843 0.159 Uiso 1 calc
C6 C -0.0096(12) 0.7460(11) 0.9837(5) 0.089(9) Uani 1 d
H6 H 0.0496 0.7607 1.005 0.106 Uiso 1 calc
C7 C -0.1358(13) 0.7378(11) 0.9937(5) 0.090(9) Uani 1 d
H7 H -0.1739 0.7463 1.0228 0.108 Uiso 1 calc
C8 C -0.1937(10) 0.7144(10) 0.9516(6) 0.081(7) Uani 1 d
H8 H -0.2764 0.7049 0.9482 0.098 Uiso 1 calc
C9 C -0.1033(13) 0.7081(9) 0.9155(4) 0.071(6) Uani 1 d
H9 H -0.1163 0.6938 0.8843 0.085 Uiso 1 calc
C10 C 0.0105(10) 0.7276(9) 0.9353(5) 0.070(6) Uani 1 d
C11 C 0.1220(16) 0.7358(11) 0.9109(7) 0.057(5) Uani 1 d
C12 C 0.2159(17) 0.7319(10) 0.8855(7) 0.054(5) Uani 1 d
C13 C 0.3175(16) 0.7303(9) 0.8566(6) 0.047(4) Uani 1 d
C14 C 0.3170(17) 0.6897(9) 0.8168(6) 0.050(5) Uani 1 d
H14 H 0.2469 0.6658 0.8096 0.06 Uiso 1 calc
C15 C 0.4182(14) 0.6838(8) 0.7873(6) 0.041(4) Uani 1 d
H15 H 0.414 0.6578 0.76 0.049 Uiso 1 calc
C16 C 0.4292(17) 0.7612(9) 0.8672(6) 0.048(5) Uani 1 d
H16 H 0.436 0.7872 0.8945 0.058 Uiso 1 calc
C17 C 0.5301(18) 0.7533(9) 0.8370(6) 0.049(4) Uani 1 d
H17 H 0.6029 0.7746 0.8443 0.059 Uiso 1 calc
N1 N 0.5241(12) 0.7160(6) 0.7983(5) 0.037(3) Uani 1 d
Fe2 Fe 1.6090(2) 0.51753(12) 0.55817(9) 0.0467(7) Uani 1 d
C18 C 1.667(3) 0.4741(10) 0.6193(8) 0.078(8) Uani 1 d
H18 H 1.6773 0.4944 0.6488 0.093 Uiso 1 calc
C19 C 1.560(2) 0.4436(9) 0.6031(8) 0.066(6) Uani 1 d
H19 H 1.4875 0.4406 0.6205 0.079 Uiso 1 calc
C20 C 1.577(2) 0.4184(10) 0.5572(8) 0.062(5) Uani 1 d
H20 H 1.52 0.3974 0.5378 0.075 Uiso 1 calc
C21 C 1.7049(19) 0.4324(11) 0.5466(9) 0.068(6) Uani 1 d
H21 H 1.7469 0.4193 0.5193 0.081 Uiso 1 calc
C22 C 1.753(2) 0.4684(12) 0.5837(11) 0.086(9) Uani 1 d
H22 H 1.831 0.4862 0.5846 0.103 Uiso 1 calc
C23 C 1.5948(18) 0.6146(9) 0.5728(9) 0.068(6) Uani 1 d
H23 H 1.619 0.6351 0.6009 0.081 Uiso 1 calc
C24 C 1.668(2) 0.6032(12) 0.5315(11) 0.084(8) Uani 1 d
H24 H 1.7491 0.6158 0.5281 0.101 Uiso 1 calc
C25 C 1.598(2) 0.5696(13) 0.4964(9) 0.077(8) Uani 1 d
H25 H 1.6251 0.557 0.4662 0.093 Uiso 1 calc
C26 C 1.4827(18) 0.5589(12) 0.5149(7) 0.061(6) Uani 1 d
H26 H 1.4189 0.5369 0.4999 0.073 Uiso 1 calc
C27 C 1.4797(16) 0.5888(8) 0.5625(7) 0.048(5) Uani 1 d
C28 C 1.3761(18) 0.5887(8) 0.5919(6) 0.049(5) Uani 1 d
C29 C 1.2870(17) 0.5903(9) 0.6182(7) 0.050(5) Uani 1 d
C30 C 1.1795(15) 0.5980(8) 0.6491(6) 0.039(4) Uani 1 d
C31 C 1.1804(14) 0.6395(7) 0.6872(6) 0.037(4) Uani 1 d
H31 H 1.2504 0.6631 0.6949 0.044 Uiso 1 calc
C32 C 1.0745(16) 0.6460(8) 0.7146(6) 0.044(4) Uani 1 d
H32 H 1.0736 0.6772 0.7389 0.053 Uiso 1 calc
C33 C 1.0773(16) 0.5608(10) 0.6411(6) 0.048(4) Uani 1 d
H33 H 1.074 0.5314 0.6157 0.058 Uiso 1 calc
C34 C 0.9792(16) 0.5679(10) 0.6717(7) 0.054(5) Uani 1 d
H34 H 0.911 0.5415 0.6668 0.065 Uiso 1 calc
P1 P 0.6380(4) 0.79986(18) 0.69640(15) 0.0366(10) Uani 1 d
C35 C 0.7582(14) 0.8100(8) 0.6521(6) 0.039(4) Uani 1 d
C36 C 0.8357(16) 0.7543(9) 0.6423(6) 0.046(4) Uani 1 d
H36 H 0.8229 0.7152 0.6587 0.055 Uiso 1 calc
C37 C 0.9263(18) 0.7577(11) 0.6098(8) 0.063(6) Uani 1 d
H37 H 0.9755 0.7213 0.604 0.076 Uiso 1 calc
C38 C 0.9463(15) 0.8165(9) 0.5846(6) 0.045(4) Uani 1 d
H38 H 1.0071 0.8187 0.5614 0.054 Uiso 1 calc
C39 C 0.8758(17) 0.8709(10) 0.5942(6) 0.054(5) Uani 1 d
H39 H 0.8899 0.9099 0.5779 0.065 Uiso 1 calc
C40 C 0.7814(15) 0.8677(8) 0.6290(6) 0.038(4) Uani 1 d
H40 H 0.7355 0.9049 0.6361 0.046 Uiso 1 calc
C41 C 0.6253(15) 0.8817(8) 0.7239(6) 0.041(4) Uani 1 d
C42 C 0.5457(15) 0.9303(8) 0.7092(6) 0.038(4) Uani 1 d
H42 H 0.4968 0.9237 0.6824 0.046 Uiso 1 calc
C43 C 0.5385(18) 0.9898(8) 0.7348(6) 0.047(4) Uani 1 d
H43 H 0.4827 1.0218 0.7254 0.056 Uiso 1 calc
C44 C 0.6123(17) 1.0009(8) 0.7729(7) 0.051(4) Uani 1 d
H44 H 0.6084 1.0404 0.7895 0.061 Uiso 1 calc
C45 C 0.697(2) 0.9502(11) 0.7871(7) 0.063(6) Uani 1 d
H45 H 0.7493 0.9571 0.8128 0.076 Uiso 1 calc
C46 C 0.6997(17) 0.8933(9) 0.7634(7) 0.049(4) Uani 1 d
H46 H 0.7529 0.8605 0.7735 0.059 Uiso 1 calc
C47 C 0.5017(15) 0.7941(8) 0.6597(7) 0.041(4) Uani 1 d
C48 C 0.3854(15) 0.8001(8) 0.6802(9) 0.056(5) Uani 1 d
H48 H 0.3824 0.8093 0.7127 0.068 Uiso 1 calc
C49 C 0.279(2) 0.7939(12) 0.6576(9) 0.068(6) Uani 1 d
H49 H 0.2044 0.8001 0.6732 0.082 Uiso 1 calc
C50 C 0.2846(17) 0.7776(10) 0.6101(12) 0.075(8) Uani 1 d
H50 H 0.2126 0.7723 0.5929 0.09 Uiso 1 calc
C51 C 0.3972(18) 0.7689(10) 0.5868(8) 0.061(5) Uani 1 d
H51 H 0.3995 0.7577 0.5546 0.073 Uiso 1 calc
C52 C 0.5037(17) 0.7769(7) 0.6121(7) 0.047(5) Uani 1 d
H52 H 0.5782 0.7706 0.5968 0.057 Uiso 1 calc
N2 N 0.9764(11) 0.6104(6) 0.7080(4) 0.034(3) Uani 1 d
P2 P 0.8570(4) 0.52986(17) 0.80838(14) 0.0318(9) Uani 1 d
C53 C 0.9920(12) 0.5367(7) 0.8464(6) 0.028(3) Uani 1 d
C54 C 1.1073(16) 0.5321(7) 0.8261(6) 0.042(4) Uani 1 d
H54 H 1.1144 0.5239 0.7935 0.05 Uiso 1 calc
C55 C 1.2105(15) 0.5393(8) 0.8530(7) 0.048(5) Uani 1 d
H55 H 1.2868 0.5332 0.8391 0.058 Uiso 1 calc
C56 C 1.2024(16) 0.5557(9) 0.9010(7) 0.048(4) Uani 1 d
H56 H 1.2729 0.5633 0.9187 0.057 Uiso 1 calc
C57 C 1.0871(16) 0.5607(9) 0.9228(7) 0.053(5) Uani 1 d
H57 H 1.0799 0.5701 0.9553 0.063 Uiso 1 calc
C58 C 0.9825(14) 0.5512(8) 0.8941(6) 0.042(4) Uani 1 d
H58 H 0.9055 0.5547 0.9079 0.051 Uiso 1 calc
C59 C 0.8677(14) 0.4507(8) 0.7784(6) 0.037(4) Uani 1 d
C60 C 0.9595(16) 0.4020(8) 0.7894(7) 0.045(4) Uani 1 d
H60 H 1.014 0.4086 0.8144 0.054 Uiso 1 calc
C61 C 0.9654(15) 0.3459(7) 0.7625(6) 0.042(4) Uani 1 d
H61 H 1.0244 0.3149 0.7703 0.051 Uiso 1 calc
C62 C 0.8893(17) 0.3330(8) 0.7249(6) 0.047(4) Uani 1 d
H62 H 0.8995 0.2952 0.7067 0.057 Uiso 1 calc
C63 C 0.7946(17) 0.3782(9) 0.7141(7) 0.051(5) Uani 1 d
H63 H 0.7379 0.3695 0.6901 0.061 Uiso 1 calc
C64 C 0.7891(14) 0.4384(7) 0.7416(6) 0.036(4) Uani 1 d
H64 H 0.7302 0.4696 0.734 0.044 Uiso 1 calc
C65 C 0.7317(13) 0.5218(7) 0.8518(6) 0.031(3) Uani 1 d
C66 C 0.7169(15) 0.4618(9) 0.8783(6) 0.040(4) Uani 1 d
H66 H 0.7686 0.4263 0.873 0.048 Uiso 1 calc
C67 C 0.6234(15) 0.4579(8) 0.9120(6) 0.042(4) Uani 1 d
H67 H 0.6097 0.4192 0.9288 0.051 Uiso 1 calc
C68 C 0.5510(16) 0.5130(11) 0.9201(8) 0.058(5) Uani 1 d
H68 H 0.49 0.5109 0.9432 0.07 Uiso 1 calc
C69 C 0.5668(17) 0.5704(9) 0.8949(7) 0.053(5) Uani 1 d
H69 H 0.5177 0.6067 0.9013 0.064 Uiso 1 calc
C70 C 0.6564(14) 0.5737(7) 0.8601(6) 0.039(4) Uani 1 d
H70 H 0.6652 0.6119 0.8422 0.047 Uiso 1 calc
C71 C 0.671(3) 0.8511(12) 0.4992(15) 0.070(11) Uiso 0.5 d
H71A H 0.6945 0.869 0.53 0.084 Uiso 0.5 calc
H71B H 0.735 0.862 0.4766 0.084 Uiso 0.5 calc
Cl3 Cl 0.6614(10) 0.7645(5) 0.5041(3) 0.064(3) Uani 0.5 d
Cl4 Cl 0.5343(14) 0.8893(7) 0.4807(4) 0.089(4) Uani 0.5 d

loop_
_atom_site_aniso_label
_atom_site_aniso_U_11
_atom_site_aniso_U_22
_atom_site_aniso_U_33
_atom_site_aniso_U_23
_atom_site_aniso_U_13
_atom_site_aniso_U_12
Cu1 0.0453(12) 0.0245(10) 0.0540(12) 0.0069(8) 0.0110(10) 0.0037(8)
Cu2 0.0396(11) 0.0228(9) 0.0463(11) 0.0020(8) 0.0035(9) 0.0029(8)
Cl1 0.0339(19) 0.0057(15) 0.084(3) -0.0044(15) 0.021(2) -0.0033(14)
Cl2 0.0240(16) 0.0102(14) 0.0448(18) -0.0077(13) 0.0102(15) -0.0037(13)
Fe1 0.0409(15) 0.102(3) 0.0605(17) -0.0022(17) 0.0016(14) 0.0169(16)
C1 0.070(17) 0.075(18) 0.16(3) -0.046(19) -0.032(18) 0.041(14)
C2 0.11(2) 0.042(12) 0.099(17) 0.000(11) -0.043(17) 0.005(13)
C3 0.093(19) 0.052(15) 0.13(2) -0.041(15) -0.002(17) -0.013(13)
C4 0.053(15) 0.40(7) 0.09(2) -0.12(3) -0.024(14) 0.07(3)
C5 0.17(3) 0.12(3) 0.11(2) -0.09(2) 0.01(2) 0.06(2)
C6 0.050(13) 0.14(3) 0.071(16) 0.004(16) -0.005(11) 0.019(15)
C7 0.044(12) 0.17(3) 0.057(12) -0.016(15) 0.016(11) 0.001(14)
C8 0.040(11) 0.11(2) 0.091(17) 0.029(15) 0.011(12) -0.004(12)
C9 0.035(10) 0.086(16) 0.091(15) 0.006(13) 0.010(11) 0.009(11)
C10 0.069(14) 0.094(17) 0.045(11) 0.036(11) 0.009(10) 0.006(12)
C11 0.029(10) 0.088(15) 0.054(11) 0.025(10) 0.012(8) 0.010(10)
C12 0.038(10) 0.056(12) 0.068(12) 0.020(10) 0.009(9) 0.005(9)
C13 0.045(11) 0.052(11) 0.044(10) 0.015(8) 0.009(8) 0.016(9)
C14 0.048(11) 0.050(11) 0.051(10) -0.001(8) -0.002(9) -0.021(9)
C15 0.031(9) 0.026(9) 0.065(11) 0.002(8) -0.006(8) 0.003(7)
C16 0.058(12) 0.042(10) 0.044(10) -0.016(8) 0.019(9) -0.004(9)
C17 0.052(11) 0.048(11) 0.048(10) -0.001(8) 0.011(9) -0.010(9)
N1 0.043(8) 0.030(7) 0.039(7) -0.004(6) 0.008(6) 0.000(6)
Fe2 0.0383(13) 0.0441(14) 0.0576(15) 0.0103(12) 0.0026(12) 0.0123(11)
C18 0.13(2) 0.049(13) 0.057(12) 0.010(10) -0.018(15) 0.052(15)
C19 0.096(17) 0.025(10) 0.077(15) 0.006(10) -0.013(13) 0.021(11)
C20 0.086(15) 0.046(11) 0.055(12) 0.001(9) -0.003(11) -0.019(10)
C21 0.055(12) 0.050(13) 0.097(17) -0.003(12) -0.002(12) 0.010(10)
C22 0.070(16) 0.052(14) 0.14(2) 0.015(15) -0.047(17) 0.026(12)
C23 0.056(12) 0.034(10) 0.113(17) 0.015(11) 0.024(12) -0.004(9)
C24 0.041(12) 0.073(16) 0.14(2) 0.022(16) 0.041(15) 0.014(11)
C25 0.073(15) 0.082(16) 0.076(15) 0.041(13) 0.027(13) 0.046(14)
C26 0.049(11) 0.089(16) 0.046(11) 0.004(10) 0.010(9) 0.026(11)
C27 0.042(9) 0.032(9) 0.069(12) 0.020(8) 0.012(9) 0.018(7)
C28 0.063(13) 0.035(10) 0.048(10) 0.009(7) 0.003(10) 0.010(9)
C29 0.044(10) 0.050(12) 0.057(11) 0.014(9) -0.001(9) 0.006(9)
C30 0.035(9) 0.034(9) 0.048(9) 0.007(7) 0.009(7) 0.007(7)
C31 0.027(8) 0.028(8) 0.056(10) -0.001(7) 0.009(7) 0.007(6)
C32 0.047(10) 0.030(9) 0.056(10) 0.003(7) 0.009(8) 0.004(8)
C33 0.042(10) 0.064(12) 0.039(9) -0.015(9) -0.001(8) -0.001(9)
C34 0.033(9) 0.062(12) 0.066(12) -0.007(10) 0.014(9) -0.017(9)
P1 0.037(2) 0.0214(19) 0.051(2) 0.0090(17) 0.0036(19) 0.0016(16)
C35 0.026(8) 0.028(9) 0.063(11) 0.003(7) -0.005(8) -0.006(6)
C36 0.038(9) 0.049(10) 0.051(10) 0.023(8) 0.009(8) 0.003(8)
C37 0.046(11) 0.072(14) 0.071(13) 0.024(11) 0.015(10) 0.003(10)
C38 0.033(9) 0.062(12) 0.040(9) 0.008(8) 0.006(7) -0.002(9)
C39 0.043(11) 0.068(13) 0.050(10) 0.002(9) 0.001(9) 0.003(10)
C40 0.036(9) 0.023(8) 0.056(10) -0.005(7) 0.002(8) -0.013(7)
C41 0.034(9) 0.029(8) 0.061(10) 0.014(7) 0.015(8) 0.005(7)
C42 0.044(9) 0.030(9) 0.040(9) 0.009(7) -0.001(7) 0.005(7)
C43 0.069(13) 0.025(8) 0.047(10) -0.007(7) -0.006(9) 0.013(8)
C44 0.046(10) 0.033(10) 0.072(12) -0.008(8) 0.000(9) 0.011(8)
C45 0.067(13) 0.073(15) 0.049(11) 0.001(10) -0.020(10) -0.001(11)
C46 0.046(10) 0.034(10) 0.066(11) -0.005(9) -0.008(9) 0.003(8)
C47 0.036(9) 0.025(8) 0.062(11) 0.002(8) 0.005(8) -0.005(7)
C48 0.025(9) 0.031(9) 0.113(16) 0.006(10) 0.023(10) -0.001(7)
C49 0.052(14) 0.077(16) 0.076(15) -0.005(12) 0.020(11) -0.008(11)
C50 0.022(9) 0.041(12) 0.16(3) 0.027(14) -0.013(12) -0.015(8)
C51 0.051(12) 0.045(11) 0.087(14) 0.003(10) -0.005(11) -0.009(9)
C52 0.043(10) 0.012(8) 0.087(14) -0.007(8) -0.017(9) 0.001(7)
N2 0.029(7) 0.030(7) 0.042(7) 0.000(6) 0.001(6) -0.002(6)
P2 0.030(2) 0.0221(19) 0.043(2) -0.0016(15) 0.0007(17) 0.0025(15)
C53 0.022(7) 0.014(7) 0.048(9) -0.008(6) 0.004(6) -0.002(5)
C54 0.055(11) 0.013(7) 0.057(10) -0.010(7) -0.002(9) -0.011(7)
C55 0.029(9) 0.029(9) 0.087(14) -0.005(9) 0.005(9) 0.004(7)
C56 0.035(9) 0.038(10) 0.070(12) -0.015(9) -0.016(9) -0.001(8)
C57 0.048(11) 0.046(11) 0.064(11) -0.022(9) -0.003(9) -0.020(9)
C58 0.026(8) 0.034(9) 0.067(12) -0.010(8) -0.007(8) -0.006(7)
C59 0.038(9) 0.029(8) 0.044(9) 0.001(7) -0.004(7) -0.003(7)
C60 0.045(10) 0.026(9) 0.062(11) -0.007(8) -0.009(9) -0.002(7)
C61 0.042(10) 0.022(8) 0.063(11) 0.001(7) -0.015(8) 0.017(7)
C62 0.060(11) 0.020(8) 0.063(11) -0.011(7) 0.000(9) -0.015(8)
C63 0.054(11) 0.031(10) 0.067(12) -0.008(8) -0.010(9) 0.012(8)
C64 0.038(8) 0.014(7) 0.057(10) -0.002(7) 0.000(8) 0.012(6)
C65 0.020(7) 0.021(8) 0.053(9) -0.004(7) 0.009(7) -0.006(6)
C66 0.033(9) 0.043(10) 0.045(9) 0.008(8) 0.000(7) -0.004(8)
C67 0.040(9) 0.022(8) 0.065(11) 0.018(7) -0.009(8) -0.014(7)
C68 0.026(9) 0.070(14) 0.079(13) 0.010(11) 0.009(9) -0.002(9)
C69 0.044(10) 0.039(10) 0.077(13) 0.013(10) 0.016(10) 0.016(8)
C70 0.028(8) 0.027(8) 0.063(10) 0.014(7) 0.004(8) 0.015(7)
Cl3 0.077(6) 0.080(7) 0.036(4) -0.013(4) 0.015(5) -0.011(6)
Cl4 0.121(11) 0.076(8) 0.069(7) 0.000(6) 0.031(7) -0.010(8)

loop_
_atom_type_symbol
_atom_type_description
_atom_type_scat_dispersion_real
_atom_type_scat_dispersion_imag
_atom_type_scat_source
C C 0.0033 0.0016 'International Tables Vol C Tables 4.2.6.8 and 6.1.1.4'
H H 0 0 'International Tables Vol C Tables 4.2.6.8 and 6.1.1.4'
N N 0.0061 0.0033 'International Tables Vol C Tables 4.2.6.8 and 6.1.1.4'
P P 0.1023 0.0942 'International Tables Vol C Tables 4.2.6.8 and 6.1.1.4'
Fe Fe 0.3463 0.8444 'International Tables Vol C Tables 4.2.6.8 and 6.1.1.4'
Cu Cu 0.3201 1.2651 'International Tables Vol C Tables 4.2.6.8 and 6.1.1.4'
Cl Cl 0.1484 0.1585 'International Tables Vol C Tables 4.2.6.8 and 6.1.1.4'

loop_
_geom_angle_atom_site_label_1
_geom_angle_atom_site_label_2
_geom_angle_atom_site_label_3
_geom_angle
N1 Cu1 P1 113.0(4)
N1 Cu1 Cl2 105.4(4)
P1 Cu1 Cl2 111.16(16)
N1 Cu1 Cl1 103.4(4)
P1 Cu1 Cl1 116.76(16)
Cl2 Cu1 Cl1 106.27(13)
N1 Cu1 Cu2 113.1(4)
P1 Cu1 Cu2 133.93(14)
Cl2 Cu1 Cu2 53.77(10)
Cl1 Cu1 Cu2 52.52(9)
N2 Cu2 P2 111.4(4)
N2 Cu2 Cl1 104.4(4)
P2 Cu2 Cl1 111.90(16)
N2 Cu2 Cl2 104.0(4)
P2 Cu2 Cl2 117.95(15)
Cl1 Cu2 Cl2 106.04(14)
N2 Cu2 Cu1 115.4(4)
P2 Cu2 Cu1 133.09(13)
Cl1 Cu2 Cu1 53.45(11)
Cl2 Cu2 Cu1 52.62(9)
Cu2 Cl1 Cu1 74.04(13)
Cu1 Cl2 Cu2 73.61(11)
C4 Fe1 C7 124.8(11)
C4 Fe1 C6 109.6(10)
C7 Fe1 C6 41.5(4)
C4 Fe1 C8 160.4(10)
C7 Fe1 C8 41.0(4)
C6 Fe1 C8 68.9(5)
C4 Fe1 C10 124.6(9)
C7 Fe1 C10 68.8(4)
C6 Fe1 C10 40.8(3)
C8 Fe1 C10 67.9(4)
C4 Fe1 C1 68.3(11)
C7 Fe1 C1 123.7(12)
C6 Fe1 C1 161.8(11)
C8 Fe1 C1 106.7(10)
C10 Fe1 C1 155.6(10)
C4 Fe1 C3 42.0(11)
C7 Fe1 C3 160.1(9)
C6 Fe1 C3 121.8(9)
C8 Fe1 C3 156.0(8)
C10 Fe1 C3 105.2(9)
C1 Fe1 C3 69.6(13)
C4 Fe1 C2 69.2(11)
C7 Fe1 C2 159.1(9)
C6 Fe1 C2 155.4(10)
C8 Fe1 C2 120.7(8)
C10 Fe1 C2 118.3(9)
C1 Fe1 C2 42.3(12)
C3 Fe1 C2 40.6(10)
C4 Fe1 C5 41.6(13)
C7 Fe1 C5 112.1(11)
C6 Fe1 C5 129.7(11)
C8 Fe1 C5 123.5(12)
C10 Fe1 C5 164.8(12)
C1 Fe1 C5 37.0(11)
C3 Fe1 C5 68.5(13)
C2 Fe1 C5 66.6(12)
C4 Fe1 C9 158.9(9)
C7 Fe1 C9 68.3(4)
C6 Fe1 C9 68.2(4)
C8 Fe1 C9 40.1(3)
C10 Fe1 C9 40.0(3)
C1 Fe1 C9 120.6(9)
C3 Fe1 C9 120.0(8)
C2 Fe1 C9 103.7(8)
C5 Fe1 C9 155.2(12)
C5 C1 C2 109(3)
C5 C1 Fe1 72.6(18)
C2 C1 Fe1 69.3(12)
C5 C1 H1 125.7
C2 C1 H1 125.6
Fe1 C1 H1 124.1
C3 C2 C1 107(2)
C3 C2 Fe1 69.5(15)
C1 C2 Fe1 68.4(14)
C3 C2 H2 126.5
C1 C2 H2 126.5
Fe1 C2 H2 127.2
C4 C3 C2 106(3)
C4 C3 Fe1 66(3)
C2 C3 Fe1 69.9(15)
C4 C3 H3 127.1
C2 C3 H3 127.1
Fe1 C3 H3 128.7
C3 C4 C5 108(2)
C3 C4 Fe1 72(2)
C5 C4 Fe1 73(2)
C3 C4 H4 126.2
C5 C4 H4 126.2
Fe1 C4 H4 120.2
C1 C5 C4 110(2)
C1 C5 Fe1 70.4(15)
C4 C5 Fe1 65(2)
C1 C5 H5 124.8
C4 C5 H5 124.9
Fe1 C5 H5 131.3
C10 C6 C7 108
C10 C6 Fe1 71.7(7)
C7 C6 Fe1 68.9(7)
C10 C6 H6 126
C7 C6 H6 126
Fe1 C6 H6 125
C8 C7 C6 108
C8 C7 Fe1 71.4(7)
C6 C7 Fe1 69.6(6)
C8 C7 H7 126
C6 C7 H7 126
Fe1 C7 H7 124.6
C7 C8 C9 108
C7 C8 Fe1 67.6(7)
C9 C8 Fe1 71.4(6)
C7 C8 H8 126
C9 C8 H8 126
Fe1 C8 H8 126.5
C8 C9 C10 108
C8 C9 Fe1 68.5(7)
C10 C9 Fe1 69.1(6)
C8 C9 H9 126
C10 C9 H9 126
Fe1 C9 H9 128
C11 C10 C6 124.4(14)
C11 C10 C9 127.2(13)
C6 C10 C9 108
C11 C10 Fe1 121.1(13)
C6 C10 Fe1 67.5(7)
C9 C10 Fe1 71.0(7)
C12 C11 C10 168(2)
C11 C12 C13 177(2)
C12 C13 C14 118.9(19)
C12 C13 C16 124.6(17)
C14 C13 C16 116.1(15)
C15 C14 C13 121.7(16)
C15 C14 H14 119.2
C13 C14 H14 119.2
N1 C15 C14 120.3(15)
N1 C15 H15 119.9
C14 C15 H15 119.9
C17 C16 C13 120.4(15)
C17 C16 H16 119.8
C13 C16 H16 119.8
N1 C17 C16 121.4(17)
N1 C17 H17 119.3
C16 C17 H17 119.3
C17 N1 C15 120.0(15)
C17 N1 Cu1 121.0(12)
C15 N1 Cu1 118.0(11)
C22 Fe2 C24 108.4(11)
C22 Fe2 C18 40.0(11)
C24 Fe2 C18 126.4(13)
C22 Fe2 C25 127.7(11)
C24 Fe2 C25 41.3(11)
C18 Fe2 C25 164.7(13)
C22 Fe2 C26 164.1(11)
C24 Fe2 C26 68.6(11)
C18 Fe2 C26 154.2(11)
C25 Fe2 C26 39.9(9)
C22 Fe2 C27 152.4(11)
C24 Fe2 C27 67.9(8)
C18 Fe2 C27 118.6(9)
C25 Fe2 C27 68.7(8)
C26 Fe2 C27 42.4(8)
C22 Fe2 C19 67.5(11)
C24 Fe2 C19 163.6(11)
C18 Fe2 C19 40.3(10)
C25 Fe2 C19 153.7(11)
C26 Fe2 C19 119.8(10)
C27 Fe2 C19 107.9(8)
C22 Fe2 C23 118.5(10)
C24 Fe2 C23 41.4(9)
C18 Fe2 C23 106.3(10)
C25 Fe2 C23 70.0(11)
C26 Fe2 C23 70.2(10)
C27 Fe2 C23 40.3(8)
C19 Fe2 C23 125.3(9)
C22 Fe2 C20 69.3(10)
C24 Fe2 C20 155.2(10)
C18 Fe2 C20 68.6(10)
C25 Fe2 C20 119.5(11)
C26 Fe2 C20 106.6(10)
C27 Fe2 C20 125.8(9)
C19 Fe2 C20 40.0(8)
C23 Fe2 C20 162.1(8)
C22 Fe2 C21 39.7(9)
C24 Fe2 C21 120.8(9)
C18 Fe2 C21 66.8(9)
C25 Fe2 C21 109.6(10)
C26 Fe2 C21 127.4(9)
C27 Fe2 C21 165.8(9)
C19 Fe2 C21 67.0(9)
C23 Fe2 C21 153.6(9)
C20 Fe2 C21 41.7(9)
C22 C18 C19 108(2)
C22 C18 Fe2 68.8(12)
C19 C18 Fe2 70.1(12)
C22 C18 H18 126.2
C19 C18 H18 126.2
Fe2 C18 H18 126.4
C20 C19 C18 110(2)
C20 C19 Fe2 70.6(12)
C18 C19 Fe2 69.6(13)
C20 C19 H19 124.8
C18 C19 H19 124.8
Fe2 C19 H19 126.6
C19 C20 C21 104(2)
C19 C20 Fe2 69.4(12)
C21 C20 Fe2 69.2(11)
C19 C20 H20 127.9
C21 C20 H20 127.9
Fe2 C20 H20 125.1
C22 C21 C20 108(2)
C22 C21 Fe2 68.0(12)
C20 C21 Fe2 69.1(12)
C22 C21 H21 125.8
C20 C21 H21 125.8
Fe2 C21 H21 128.8
C18 C22 C21 109(2)
C18 C22 Fe2 71.1(12)
C21 C22 Fe2 72.3(12)
C18 C22 H22 125.4
C21 C22 H22 125.4
Fe2 C22 H22 122.8
C27 C23 C24 106(2)
C27 C23 Fe2 70.1(11)
C24 C23 Fe2 68.5(13)
C27 C23 H23 126.9
C24 C23 H23 126.9
Fe2 C23 H23 126
C23 C24 C25 110(2)
C23 C24 Fe2 70.1(12)
C25 C24 Fe2 70.4(13)
C23 C24 H24 125.2
C25 C24 H24 125.1
Fe2 C24 H24 125.9
C26 C25 C24 108(2)
C26 C25 Fe2 69.7(12)
C24 C25 Fe2 68.3(13)
C26 C25 H25 126.1
C24 C25 H25 126.1
Fe2 C25 H25 127.5
C25 C26 C27 107(2)
C25 C26 Fe2 70.5(12)
C27 C26 Fe2 69.2(10)
C25 C26 H26 126.4
C27 C26 H26 126.4
Fe2 C26 H26 125.6
C28 C27 C23 127.6(19)
C28 C27 C26 123.5(18)
C23 C27 C26 108.9(17)
C28 C27 Fe2 126.8(12)
C23 C27 Fe2 69.6(10)
C26 C27 Fe2 68.5(10)
C29 C28 C27 178(2)
C28 C29 C30 175.4(19)
C31 C30 C33 118.5(15)
C31 C30 C29 121.5(16)
C33 C30 C29 120.0(16)
C30 C31 C32 119.0(15)
C30 C31 H31 120.5
C32 C31 H31 120.5
N2 C32 C31 123.4(16)
N2 C32 H32 118.3
C31 C32 H32 118.3
C30 C33 C34 118.4(16)
C30 C33 H33 120.8
C34 C33 H33 120.8
N2 C34 C33 123.9(16)
N2 C34 H34 118.1
C33 C34 H34 118.1
C35 P1 C47 102.5(8)
C35 P1 C41 103.7(7)
C47 P1 C41 103.4(8)
C35 P1 Cu1 116.6(6)
C47 P1 Cu1 114.1(5)
C41 P1 Cu1 114.8(5)
C40 C35 C36 118.5(15)
C40 C35 P1 123.7(13)
C36 C35 P1 117.8(12)
C37 C36 C35 121.4(17)
C37 C36 H36 119.3
C35 C36 H36 119.3
C36 C37 C38 119.7(19)
C36 C37 H37 120.1
C38 C37 H37 120.1
C39 C38 C37 120.0(17)
C39 C38 H38 120
C37 C38 H38 120
C38 C39 C40 120.3(18)
C38 C39 H39 119.8
C40 C39 H39 119.8
C35 C40 C39 119.9(16)
C35 C40 H40 120
C39 C40 H40 120
C42 C41 C46 118.9(16)
C42 C41 P1 124.9(14)
C46 C41 P1 116.1(12)
C41 C42 C43 120.0(16)
C41 C42 H42 120
C43 C42 H42 120
C44 C43 C42 120.6(16)
C44 C43 H43 119.7
C42 C43 H43 119.7
C43 C44 C45 118.7(16)
C43 C44 H44 120.6
C45 C44 H44 120.7
C46 C45 C44 119.9(18)
C46 C45 H45 120
C44 C45 H45 120
C45 C46 C41 121.8(18)
C45 C46 H46 119.1
C41 C46 H46 119.1
C52 C47 C48 115.6(18)
C52 C47 P1 123.4(14)
C48 C47 P1 120.6(15)
C49 C48 C47 127(2)
C49 C48 H48 116.8
C47 C48 H48 116.7
C48 C49 C50 116(2)
C48 C49 H49 122
C50 C49 H49 122
C49 C50 C51 121(2)
C49 C50 H50 119.3
C51 C50 H50 119.3
C52 C51 C50 119(2)
C52 C51 H51 120.3
C50 C51 H51 120.3
C47 C52 C51 121.0(19)
C47 C52 H52 119.5
C51 C52 H52 119.5
C32 N2 C34 116.7(14)
C32 N2 Cu2 121.3(11)
C34 N2 Cu2 121.4(11)
C59 P2 C53 106.5(7)
C59 P2 C65 105.8(7)
C53 P2 C65 103.1(7)
C59 P2 Cu2 111.3(5)
C53 P2 Cu2 114.1(5)
C65 P2 Cu2 115.2(5)
C58 C53 C54 118.8(14)
C58 C53 P2 121.5(11)
C54 C53 P2 119.5(12)
C55 C54 C53 121.4(16)
C55 C54 H54 119.3
C53 C54 H54 119.3
C54 C55 C56 120.4(16)
C54 C55 H55 119.8
C56 C55 H55 119.8
C55 C56 C57 119.7(15)
C55 C56 H56 120.2
C57 C56 H56 120.2
C58 C57 C56 118.2(16)
C58 C57 H57 120.9
C56 C57 H57 120.9
C53 C58 C57 121.4(16)
C53 C58 H58 119.3
C57 C58 H58 119.3
C64 C59 C60 118.1(14)
C64 C59 P2 118.0(12)
C60 C59 P2 123.8(12)
C61 C60 C59 119.4(15)
C61 C60 H60 120.3
C59 C60 H60 120.3
C62 C61 C60 123.6(15)
C62 C61 H61 118.2
C60 C61 H61 118.2
C61 C62 C63 119.0(15)
C61 C62 H62 120.5
C63 C62 H62 120.5
C62 C63 C64 117.7(16)
C62 C63 H63 121.1
C64 C63 H63 121.1
C59 C64 C63 122.1(14)
C59 C64 H64 119
C63 C64 H64 119
C70 C65 C66 120.2(14)
C70 C65 P2 119.8(12)
C66 C65 P2 120.0(11)
C67 C66 C65 118.6(15)
C67 C66 H66 120.7
C65 C66 H66 120.7
C68 C67 C66 118.9(15)
C68 C67 H67 120.6
C66 C67 H67 120.6
C69 C68 C67 122.0(17)
C69 C68 H68 119
C67 C68 H68 119
C70 C69 C68 119.3(16)
C70 C69 H69 120.3
C68 C69 H69 120.3
C65 C70 C69 120.8(15)
C65 C70 H70 119.6
C69 C70 H70 119.6
Cl4 C71 Cl3 114.2(18)
Cl4 C71 H71A 108.7
Cl3 C71 H71A 108.7
Cl4 C71 H71B 108.7
Cl3 C71 H71B 108.7
H71A C71 H71B 107.6

loop_
_geom_bond_atom_site_label_1
_geom_bond_atom_site_label_2
_geom_bond_distance
Cu1 N1 2.061(13)
Cu1 P1 2.193(4)
Cu1 Cl2 2.442(3)
Cu1 Cl1 2.463(5)
Cu1 Cu2 2.948(2)
Cu2 N2 2.047(12)
Cu2 P2 2.195(4)
Cu2 Cl1 2.433(4)
Cu2 Cl2 2.479(4)
Fe1 C4 1.98(5)
Fe1 C7 2.00(2)
Fe1 C6 2.009(18)
Fe1 C8 2.050(18)
Fe1 C10 2.064(16)
Fe1 C1 2.07(2)
Fe1 C3 2.07(3)
Fe1 C2 2.08(2)
Fe1 C5 2.09(3)
Fe1 C9 2.089(17)
C1 C5 1.32(4)
C1 C2 1.50(4)
C1 H1 0.93
C2 C3 1.44(3)
C2 H2 0.93
C3 C4 1.46(4)
C3 H3 0.93
C4 C5 1.45(5)
C4 H4 0.93
C5 H5 0.93
C6 C10 1.42
C6 C7 1.42
C6 H6 0.93
C7 C8 1.42
C7 H7 0.93
C8 C9 1.42
C8 H8 0.93
C9 C10 1.42
C9 H9 0.93
C10 C11 1.41(2)
C11 C12 1.25(2)
C12 C13 1.38(2)
C13 C14 1.39(2)
C13 C16 1.41(3)
C14 C15 1.38(2)
C14 H14 0.93
C15 N1 1.37(2)
C15 H15 0.93
C16 C17 1.40(2)
C16 H16 0.93
C17 N1 1.32(2)
C17 H17 0.93
Fe2 C22 1.996(19)
Fe2 C24 2.00(2)
Fe2 C18 2.025(19)
Fe2 C25 2.03(2)
Fe2 C26 2.021(19)
Fe2 C27 2.030(16)
Fe2 C19 2.03(2)
Fe2 C23 2.02(2)
Fe2 C20 2.049(19)
Fe2 C21 2.05(2)
C18 C22 1.38(4)
C18 C19 1.40(3)
C18 H18 0.93
C19 C20 1.40(3)
C19 H19 0.93
C20 C21 1.46(3)
C20 H20 0.93
C21 C22 1.37(3)
C21 H21 0.93
C22 H22 0.93
C23 C27 1.40(3)
C23 C24 1.42(3)
C23 H23 0.93
C24 C25 1.42(4)
C24 H24 0.93
C25 C26 1.38(3)
C25 H25 0.93
C26 C27 1.46(3)
C26 H26 0.93
C27 C28 1.40(3)
C28 C29 1.22(3)
C29 C30 1.47(2)
C30 C31 1.36(2)
C30 C33 1.37(2)
C31 C32 1.40(2)
C31 H31 0.93
C32 N2 1.31(2)
C32 H32 0.93
C33 C34 1.38(2)
C33 H33 0.93
C34 N2 1.33(2)
C34 H34 0.93
P1 C35 1.819(17)
P1 C47 1.815(18)
P1 C41 1.839(17)
C35 C40 1.36(2)
C35 C36 1.44(2)
C36 C37 1.35(3)
C36 H36 0.93
C37 C38 1.41(3)
C37 H37 0.93
C38 C39 1.38(3)
C38 H38 0.93
C39 C40 1.42(2)
C39 H39 0.93
C40 H40 0.93
C41 C42 1.38(2)
C41 C46 1.39(2)
C42 C43 1.41(2)
C42 H42 0.93
C43 C44 1.36(2)
C43 H43 0.93
C44 C45 1.44(3)
C44 H44 0.93
C45 C46 1.34(3)
C45 H45 0.93
C46 H46 0.93
C47 C52 1.38(3)
C47 C48 1.40(2)
C48 C49 1.33(3)
C48 H48 0.93
C49 C50 1.37(3)
C49 H49 0.93
C50 C51 1.40(3)
C50 H50 0.93
C51 C52 1.37(3)
C51 H51 0.93
C52 H52 0.93
P2 C59 1.819(16)
P2 C53 1.825(15)
P2 C65 1.839(15)
C53 C58 1.37(2)
C53 C54 1.39(2)
C54 C55 1.37(2)
C54 H54 0.93
C55 C56 1.39(3)
C55 H55 0.93
C56 C57 1.41(3)
C56 H56 0.93
C57 C58 1.41(2)
C57 H57 0.93
C58 H58 0.93
C59 C64 1.37(2)
C59 C60 1.44(2)
C60 C61 1.37(2)
C60 H60 0.93
C61 C62 1.37(2)
C61 H61 0.93
C62 C63 1.42(3)
C62 H62 0.93
C63 C64 1.45(2)
C63 H63 0.93
C64 H64 0.93
C65 C70 1.36(2)
C65 C66 1.44(2)
C66 C67 1.39(2)
C66 H66 0.93
C67 C68 1.39(3)
C67 H67 0.93
C68 C69 1.37(3)
C68 H68 0.93
C69 C70 1.38(2)
C69 H69 0.93
C70 H70 0.93
C71 Cl4 1.76(2)
C71 Cl3 1.77(2)
C71 H71A 0.97
C71 H71B 0.97
